data_1525855
loop_
_publ_author_name
'Lu, Z.-H.'
'Dahn, J.R.'

_publ_section_title
;
 The effect of Co substitution for Ni on the structure and electrochemical
 behaviour of T2 and O2 structure Li2/3 (Cox Ni1/3-x Mn2/3) O2
;
_journal_name_full 'Journal of the Electrochemical Society'
_journal_page_first 237
_journal_page_last 240
_journal_volume 148
_journal_year 2001
_chemical_formula_sum 'Co0.0417 Mn0.6667 Na0.6667 Ni0.2916 O2'
_chemical_name_systematic 'Na0.6667 (Co0.0417 Ni0.2916 Mn0.6667) O2'
_space_group_IT_number 194
_symmetry_space_group_name_Hall '-P 6c 2c'
_symmetry_space_group_name_H-M 'P 63/m m c'
_cell_angle_alpha 90
_cell_angle_beta 90
_cell_angle_gamma 120
_cell_formula_units_Z 2
_cell_length_a 2.8778
_cell_length_b 2.8778
_cell_length_c 11.1629
_cell_volume 80.062
_citation_journal_id_ASTM JESOAN
_cod_data_source_file Lu_JESOAN_2001_1372.cif
_cod_data_source_block Co0.0417Mn0.6667Na0.6667Ni0.2916O2
_cod_original_cell_volume 80.06245
_cod_database_code 1525855

loop_
_symmetry_equiv_pos_as_xyz
x,y,z
x-y,x,z+1/2
-y,x-y,z
-x,-y,z+1/2
-x+y,-x,z
y,-x+y,z+1/2
-y,-x,-z+1/2
x-y,-y,-z
x,x-y,-z+1/2
y,x,-z
-x+y,y,-z+1/2
-x,-x+y,-z
-x,-y,-z
-x+y,-x,-z-1/2
y,-x+y,-z
x,y,-z-1/2
x-y,x,-z
-y,x-y,-z-1/2
y,x,z-1/2
-x+y,y,z
-x,-x+y,z-1/2
-y,-x,z
x-y,-y,z-1/2
x,x-y,z

loop_
_atom_site_label
_atom_site_type_symbol
_atom_site_fract_x
_atom_site_fract_y
_atom_site_fract_z
_atom_site_occupancy
_atom_site_U_iso_or_equiv
O1 O-2 0.3333 0.6667 0.0872 1 0.0
Na2 Na+1 0.3333 0.6667 0.75 0.3333 0.0
Co1 Co+2 0 0 0 0.0417 0.0
Ni1 Ni+2 0 0 0 0.2916 0.0
Mn1 Mn+4 0 0 0 0.6667 0.0
Na1 Na+1 0 0 0.25 0.3333 0.0
